data_4031830
loop_
_publ_author_name
'Zhang, Junxiang'
'Parker, Timothy C.'
'Chen, Wayne'
'Williams, LaRita'
'Khrustalev, Victor N.'
'Jucov, Evgheni V.'
'Barlow, Stephen'
'Timofeeva, Tatiana V.'
'Marder, Seth R.'

_publ_section_title
;
 C-H-Activated Direct Arylation of Strong Benzothiadiazole and
 Quinoxaline-Based Electron Acceptors.
;
_journal_issue 2
_journal_name_full 'The Journal of organic chemistry'
_journal_page_first 360
_journal_page_last 370
_journal_paper_doi 10.1021/acs.joc.5b02551
_journal_volume 81
_journal_year 2016
_chemical_formula_moiety 'C18 H10 N4 S3'
_chemical_formula_sum 'C18 H10 N4 S3'
_chemical_formula_weight 378.48
_chemical_name_systematic
; 

4,7-bis(5-methylthiophen-2-yl)-5,6-diycanobenzo[c][1,2,5]thiadiazole

;
_space_group_IT_number 31
_symmetry_cell_setting orthorhombic
_symmetry_space_group_name_Hall 'P 2ac -2'
_symmetry_space_group_name_H-M 'P m n 21'
_atom_sites_solution_hydrogens geom
_atom_sites_solution_primary direct
_atom_sites_solution_secondary difmap
_audit_creation_method SHELXL-97
_cell_angle_alpha 90.00
_cell_angle_beta 90.00
_cell_angle_gamma 90.00
_cell_formula_units_Z 4
_cell_length_a 20.099(6)
_cell_length_b 11.717(4)
_cell_length_c 7.027(2)
_cell_measurement_reflns_used 6345
_cell_measurement_temperature 100(2)
_cell_measurement_theta_max 30.20
_cell_measurement_theta_min 3.07
_cell_volume 1654.9(9)
_computing_cell_refinement 'SAINT (Bruker, 2001)'
_computing_data_collection 'APEX2 (Bruker, 2005)'
_computing_data_reduction 'SAINT (Bruker, 2001)'
_computing_molecular_graphics 'SHELXTL (Sheldrick, 2008)'
_computing_publication_material 'SHELXTL (Sheldrick, 2008)'
_computing_structure_refinement 'SHELXTL (Sheldrick, 2008)'
_computing_structure_solution 'SHELXTL (Sheldrick, 2008)'
_diffrn_ambient_temperature 100(2)
_diffrn_measured_fraction_theta_full 0.999
_diffrn_measured_fraction_theta_max 0.999
_diffrn_measurement_device_type 'Bruker APEX-II CCD'
_diffrn_measurement_method '\f and \w scans'
_diffrn_radiation_monochromator graphite
_diffrn_radiation_source 'fine-focus sealed tube'
_diffrn_radiation_type MoK\a
_diffrn_radiation_wavelength 0.71073
_diffrn_reflns_av_R_equivalents 0.0508
_diffrn_reflns_av_sigmaI/netI 0.0380
_diffrn_reflns_limit_h_max 28
_diffrn_reflns_limit_h_min -28
_diffrn_reflns_limit_k_max 16
_diffrn_reflns_limit_k_min -16
_diffrn_reflns_limit_l_max 9
_diffrn_reflns_limit_l_min -9
_diffrn_reflns_number 25297
_diffrn_reflns_theta_full 30.00
_diffrn_reflns_theta_max 30.00
_diffrn_reflns_theta_min 2.01
_exptl_absorpt_coefficient_mu 0.456
_exptl_absorpt_correction_T_max 0.935
_exptl_absorpt_correction_T_min 0.922
_exptl_absorpt_correction_type multi-scan
_exptl_absorpt_process_details 'SADABS (Bruker, 2003)'
_exptl_crystal_colour red
_exptl_crystal_density_diffrn 1.519
_exptl_crystal_density_method 'not measured'
_exptl_crystal_description prism
_exptl_crystal_F_000 776
_exptl_crystal_size_max 0.18
_exptl_crystal_size_mid 0.15
_exptl_crystal_size_min 0.15
_refine_diff_density_max 0.367
_refine_diff_density_min -0.266
_refine_diff_density_rms 0.056
_refine_ls_abs_structure_details 'Flack H D (1983), Acta Cryst. A39, 876-881'
_refine_ls_abs_structure_Flack 0.01(5)
_refine_ls_extinction_method none
_refine_ls_goodness_of_fit_ref 1.053
_refine_ls_hydrogen_treatment constr
_refine_ls_matrix_type full
_refine_ls_number_parameters 231
_refine_ls_number_reflns 4936
_refine_ls_number_restraints 1
_refine_ls_restrained_S_all 1.053
_refine_ls_R_factor_all 0.0379
_refine_ls_R_factor_gt 0.0318
_refine_ls_shift/su_max 0.001
_refine_ls_shift/su_mean 0.000
_refine_ls_structure_factor_coef Fsqd
_refine_ls_weighting_details 'calc w=1/[\s^2^(Fo^2^)+(0.0433P)^2^] where P=(Fo^2^+2Fc^2^)/3'
_refine_ls_weighting_scheme calc
_refine_ls_wR_factor_gt 0.0763
_refine_ls_wR_factor_ref 0.0791
_reflns_number_gt 4451
_reflns_number_total 4936
_reflns_threshold_expression I>2\s(I)
_cod_data_source_file jo5b02551_si_001.cif
_cod_data_source_block 9
_cod_depositor_comments
;
The following automatic conversions were performed:

'_symmetry_cell_setting' value 'Orthorhombic' changed to
'orthorhombic' according to
/usr/data/users/saulius/crontab/automatic-downloads/current/ACS/lib/dictionaries/cif_core.dic
dictionary named 'cif_core.dic' version 2.4.2 from 2011-04-26.

Automatic conversion script
Id: cif_fix_values 4268 2015-11-12 08:31:59Z antanas 
;
_cod_original_cell_volume 1654.8(9)
_cod_database_code 4031830

loop_
_symmetry_equiv_pos_as_xyz
'x, y, z'
'-x+1/2, -y, z+1/2'
'x+1/2, -y, z+1/2'
'-x, y, z'

loop_
_atom_site_label
_atom_site_type_symbol
_atom_site_fract_x
_atom_site_fract_y
_atom_site_fract_z
_atom_site_U_iso_or_equiv
_atom_site_adp_type
_atom_site_occupancy
_atom_site_symmetry_multiplicity
_atom_site_calc_flag
_atom_site_refinement_flags
S1 S 0.5000 0.64823(6) 0.18691(15) 0.03318(19) Uani 1 2 d S
S2 S 0.69390(2) 0.46439(3) 0.18943(7) 0.01485(9) Uani 1 1 d .
N1 N 0.56183(8) 0.56269(13) 0.1560(3) 0.0243(4) Uani 1 1 d .
N2 N 0.58590(8) 0.05590(14) 0.0690(3) 0.0237(4) Uani 1 1 d .
C2 C 0.53553(9) 0.45880(14) 0.1241(3) 0.0147(3) Uani 1 1 d .
C3 C 0.57420(8) 0.35769(14) 0.0928(3) 0.0131(3) Uani 1 1 d .
C4 C 0.53593(8) 0.25898(14) 0.0778(3) 0.0129(3) Uani 1 1 d .
C5 C 0.64616(9) 0.35889(14) 0.0815(3) 0.0133(3) Uani 1 1 d .
C6 C 0.68701(8) 0.28087(15) -0.0068(3) 0.0155(3) Uani 1 1 d .
H6 H 0.6708 0.2170 -0.0760 0.019 Uiso 1 1 calc R
C7 C 0.75502(9) 0.30479(15) 0.0152(3) 0.0165(4) Uani 1 1 d .
H7 H 0.7893 0.2587 -0.0372 0.020 Uiso 1 1 calc R
C8 C 0.76703(9) 0.40124(15) 0.1200(3) 0.0143(3) Uani 1 1 d .
C9 C 0.83285(9) 0.45278(15) 0.1698(3) 0.0185(4) Uani 1 1 d .
H9A H 0.8682 0.4130 0.1005 0.028 Uiso 1 1 calc R
H9B H 0.8405 0.4455 0.3070 0.028 Uiso 1 1 calc R
H9C H 0.8330 0.5337 0.1345 0.028 Uiso 1 1 calc R
C10 C 0.56617(9) 0.14751(15) 0.0714(3) 0.0159(3) Uani 1 1 d .
S3 S 0.5000 0.40090(5) 0.60892(10) 0.01766(13) Uani 1 2 d S
S4 S 0.69425(2) 0.21535(4) 0.48867(7) 0.01543(9) Uani 1 1 d .
N11 N 0.56184(8) 0.31400(13) 0.5957(2) 0.0169(3) Uani 1 1 d .
N12 N 0.58819(8) -0.18982(14) 0.4836(3) 0.0280(4) Uani 1 1 d .
C12 C 0.53588(8) 0.20874(14) 0.5797(3) 0.0134(3) Uani 1 1 d .
C13 C 0.57379(9) 0.10574(15) 0.5660(2) 0.0137(3) Uani 1 1 d .
C14 C 0.53589(9) 0.00785(15) 0.5457(2) 0.0145(3) Uani 1 1 d .
C15 C 0.64606(9) 0.10555(14) 0.5782(3) 0.0139(3) Uani 1 1 d .
C16 C 0.68581(9) 0.02487(15) 0.6629(3) 0.0172(4) Uani 1 1 d .
H16 H 0.6688 -0.0420 0.7221 0.021 Uiso 1 1 calc R
C17 C 0.75443(9) 0.05074(15) 0.6536(3) 0.0169(4) Uani 1 1 d .
H17 H 0.7882 0.0033 0.7052 0.020 Uiso 1 1 calc R
C18 C 0.76682(9) 0.15197(15) 0.5618(2) 0.0147(3) Uani 1 1 d .
C19 C 0.83219(9) 0.20872(16) 0.5264(3) 0.0194(4) Uani 1 1 d .
H19A H 0.8683 0.1565 0.5605 0.029 Uiso 1 1 calc R
H19B H 0.8354 0.2780 0.6040 0.029 Uiso 1 1 calc R
H19C H 0.8358 0.2289 0.3914 0.029 Uiso 1 1 calc R
C20 C 0.56704(9) -0.10132(15) 0.5130(3) 0.0193(4) Uani 1 1 d .

loop_
_atom_site_aniso_label
_atom_site_aniso_U_11
_atom_site_aniso_U_22
_atom_site_aniso_U_33
_atom_site_aniso_U_23
_atom_site_aniso_U_13
_atom_site_aniso_U_12
S1 0.0161(3) 0.0134(3) 0.0701(6) -0.0125(4) 0.000 0.000
S2 0.01421(19) 0.01222(18) 0.0181(2) -0.00211(16) -0.00058(17) -0.00085(14)
N1 0.0182(8) 0.0140(7) 0.0406(11) -0.0044(7) -0.0004(7) -0.0005(6)
N2 0.0180(8) 0.0172(8) 0.0358(10) 0.0001(7) 0.0027(7) 0.0004(6)
C2 0.0156(9) 0.0123(8) 0.0162(8) -0.0017(6) 0.0005(6) -0.0010(6)
C3 0.0141(8) 0.0118(8) 0.0134(8) -0.0011(6) 0.0000(7) 0.0006(6)
C4 0.0152(8) 0.0109(7) 0.0125(8) -0.0001(6) -0.0001(6) 0.0012(6)
C5 0.0134(8) 0.0122(8) 0.0142(8) -0.0009(6) 0.0002(6) -0.0007(6)
C6 0.0152(8) 0.0162(8) 0.0152(8) -0.0022(7) 0.0014(7) 0.0003(6)
C7 0.0166(9) 0.0159(8) 0.0169(9) -0.0012(7) 0.0024(7) -0.0012(7)
C8 0.0134(8) 0.0150(8) 0.0143(8) 0.0014(6) -0.0009(6) 0.0002(6)
C9 0.0139(8) 0.0188(9) 0.0229(10) -0.0005(7) -0.0017(8) -0.0035(7)
C10 0.0131(8) 0.0159(9) 0.0187(9) 0.0001(7) 0.0016(7) -0.0023(6)
S3 0.0180(3) 0.0118(3) 0.0232(3) -0.0007(2) 0.000 0.000
S4 0.0139(2) 0.01362(19) 0.0187(2) 0.00284(16) -0.00055(17) -0.00049(15)
N11 0.0183(8) 0.0139(7) 0.0184(7) -0.0015(6) -0.0007(6) -0.0002(6)
N12 0.0173(8) 0.0190(8) 0.0477(11) -0.0069(8) -0.0022(8) 0.0002(6)
C12 0.0128(8) 0.0163(8) 0.0112(8) -0.0003(6) -0.0002(6) -0.0011(6)
C13 0.0154(8) 0.0142(8) 0.0114(8) 0.0000(6) 0.0004(6) -0.0002(6)
C14 0.0144(9) 0.0123(8) 0.0169(8) -0.0012(6) 0.0002(6) 0.0012(6)
C15 0.0148(8) 0.0118(8) 0.0151(8) -0.0006(6) -0.0007(6) -0.0013(6)
C16 0.0167(8) 0.0153(8) 0.0197(10) 0.0031(7) -0.0012(7) -0.0010(6)
C17 0.0156(8) 0.0149(8) 0.0201(10) 0.0020(6) -0.0037(7) 0.0010(6)
C18 0.0144(9) 0.0133(8) 0.0164(8) -0.0008(6) -0.0018(6) 0.0002(6)
C19 0.0129(9) 0.0171(9) 0.0282(12) 0.0002(7) 0.0010(7) -0.0034(7)
C20 0.0130(8) 0.0173(9) 0.0278(10) -0.0022(8) -0.0005(7) -0.0018(7)

loop_
_atom_type_symbol
_atom_type_description
_atom_type_scat_dispersion_real
_atom_type_scat_dispersion_imag
_atom_type_scat_source
C C 0.0033 0.0016 'International Tables Vol C Tables 4.2.6.8 and 6.1.1.4'
H H 0.0000 0.0000 'International Tables Vol C Tables 4.2.6.8 and 6.1.1.4'
N N 0.0061 0.0033 'International Tables Vol C Tables 4.2.6.8 and 6.1.1.4'
S S 0.1246 0.1234 'International Tables Vol C Tables 4.2.6.8 and 6.1.1.4'

loop_
_geom_angle_atom_site_label_1
_geom_angle_atom_site_label_2
_geom_angle_atom_site_label_3
_geom_angle
_geom_angle_site_symmetry_1
_geom_angle_site_symmetry_3
N1 S1 N1 100.94(12) . 4_655
C8 S2 C5 92.41(9) . .
C2 N1 S1 106.40(13) . .
N1 C2 C2 113.12(10) . 4_655
N1 C2 C3 124.06(16) . .
C2 C2 C3 122.82(10) 4_655 .
C4 C3 C2 113.48(15) . .
C4 C3 C5 123.72(16) . .
C2 C3 C5 122.79(15) . .
C3 C4 C10 121.46(16) . .
C3 C4 C4 123.51(10) . 4_655
C10 C4 C4 114.94(10) . 4_655
C6 C5 C3 127.87(16) . .
C6 C5 S2 109.86(13) . .
C3 C5 S2 122.26(13) . .
C5 C6 C7 113.47(17) . .
C5 C6 H6 123.3 . .
C7 C6 H6 123.3 . .
C8 C7 C6 113.30(17) . .
C8 C7 H7 123.4 . .
C6 C7 H7 123.4 . .
C7 C8 C9 127.91(17) . .
C7 C8 S2 110.95(14) . .
C9 C8 S2 121.12(13) . .
C8 C9 H9A 109.5 . .
C8 C9 H9B 109.5 . .
H9A C9 H9B 109.5 . .
C8 C9 H9C 109.5 . .
H9A C9 H9C 109.5 . .
H9B C9 H9C 109.5 . .
N2 C10 C4 175.23(19) . .
N11 S3 N11 101.12(12) . 4_655
C18 S4 C15 92.58(9) . .
C12 N11 S3 106.59(13) . .
N11 C12 C13 124.96(16) . .
N11 C12 C12 112.85(10) . 4_655
C13 C12 C12 122.18(10) . 4_655
C14 C13 C12 114.39(15) . .
C14 C13 C15 123.65(16) . .
C12 C13 C15 121.94(16) . .
C13 C14 C20 120.83(16) . .
C13 C14 C14 123.38(10) . 4_655
C20 C14 C14 115.72(10) . 4_655
C16 C15 C13 127.40(17) . .
C16 C15 S4 110.12(14) . .
C13 C15 S4 122.45(13) . .
C15 C16 C17 113.58(17) . .
C15 C16 H16 123.2 . .
C17 C16 H16 123.2 . .
C18 C17 C16 112.58(17) . .
C18 C17 H17 123.7 . .
C16 C17 H17 123.7 . .
C17 C18 C19 128.50(17) . .
C17 C18 S4 111.13(14) . .
C19 C18 S4 120.35(13) . .
C18 C19 H19A 109.5 . .
C18 C19 H19B 109.5 . .
H19A C19 H19B 109.5 . .
C18 C19 H19C 109.5 . .
H19A C19 H19C 109.5 . .
H19B C19 H19C 109.5 . .
N12 C20 C14 176.1(2) . .

loop_
_geom_bond_atom_site_label_1
_geom_bond_atom_site_label_2
_geom_bond_distance
_geom_bond_site_symmetry_2
S1 N1 1.6112(17) .
S1 N1 1.6112(17) 4_655
S2 C8 1.7164(19) .
S2 C5 1.7390(18) .
N1 C2 1.346(2) .
N2 C10 1.144(2) .
C2 C2 1.428(4) 4_655
C2 C3 1.434(2) .
C3 C4 1.393(2) .
C3 C5 1.449(2) .
C4 C10 1.441(2) .
C4 C4 1.444(3) 4_655
C5 C6 1.377(2) .
C6 C7 1.404(2) .
C6 H6 0.9500 .
C7 C8 1.370(2) .
C7 H7 0.9500 .
C8 C9 1.496(2) .
C9 H9A 0.9800 .
C9 H9B 0.9800 .
C9 H9C 0.9800 .
S3 N11 1.6095(16) .
S3 N11 1.6096(16) 4_655
S4 C18 1.7156(19) .
S4 C15 1.7290(18) .
N11 C12 1.344(2) .
N12 C20 1.140(2) .
C12 C13 1.431(2) .
C12 C12 1.442(3) 4_655
C13 C14 1.384(2) .
C13 C15 1.455(2) .
C14 C20 1.442(2) .
C14 C14 1.443(4) 4_655
C15 C16 1.373(2) .
C16 C17 1.414(3) .
C16 H16 0.9500 .
C17 C18 1.373(3) .
C17 H17 0.9500 .
C18 C19 1.494(3) .
C19 H19A 0.9800 .
C19 H19B 0.9800 .
C19 H19C 0.9800 .

loop_
_geom_torsion_atom_site_label_1
_geom_torsion_atom_site_label_2
_geom_torsion_atom_site_label_3
_geom_torsion_atom_site_label_4
_geom_torsion
_geom_torsion_site_symmetry_1
_geom_torsion_site_symmetry_4
N1 S1 N1 C2 -1.7(2) 4_655 .
S1 N1 C2 C2 1.17(15) . 4_655
S1 N1 C2 C3 -178.89(16) . .
N1 C2 C3 C4 175.26(18) . .
C2 C2 C3 C4 -4.8(2) 4_655 .
N1 C2 C3 C5 -3.7(3) . .
C2 C2 C3 C5 176.19(12) 4_655 .
C2 C3 C4 C10 -171.70(16) . .
C5 C3 C4 C10 7.3(3) . .
C2 C3 C4 C4 4.8(2) . 4_655
C5 C3 C4 C4 -176.17(13) . 4_655
C4 C3 C5 C6 24.6(3) . .
C2 C3 C5 C6 -156.5(2) . .
C4 C3 C5 S2 -153.90(15) . .
C2 C3 C5 S2 25.0(3) . .
C8 S2 C5 C6 -1.29(16) . .
C8 S2 C5 C3 177.45(16) . .
C3 C5 C6 C7 -177.60(19) . .
S2 C5 C6 C7 1.0(2) . .
C5 C6 C7 C8 -0.2(3) . .
C6 C7 C8 C9 -179.25(19) . .
C6 C7 C8 S2 -0.8(2) . .
C5 S2 C8 C7 1.21(15) . .
C5 S2 C8 C9 179.75(16) . .
N11 S3 N11 C12 0.01(18) 4_655 .
S3 N11 C12 C13 -179.33(15) . .
S3 N11 C12 C12 -0.01(13) . 4_655
N11 C12 C13 C14 -178.39(16) . .
C12 C12 C13 C14 2.34(19) 4_655 .
N11 C12 C13 C15 3.2(3) . .
C12 C12 C13 C15 -176.02(12) 4_655 .
C12 C13 C14 C20 174.42(16) . .
C15 C13 C14 C20 -7.2(3) . .
C12 C13 C14 C14 -2.38(19) . 4_655
C15 C13 C14 C14 175.96(12) . 4_655
C14 C13 C15 C16 -35.0(3) . .
C12 C13 C15 C16 143.3(2) . .
C14 C13 C15 S4 147.10(15) . .
C12 C13 C15 S4 -34.7(2) . .
C18 S4 C15 C16 0.76(15) . .
C18 S4 C15 C13 179.02(15) . .
C13 C15 C16 C17 -178.84(18) . .
S4 C15 C16 C17 -0.7(2) . .
C15 C16 C17 C18 0.2(2) . .
C16 C17 C18 C19 178.98(18) . .
C16 C17 C18 S4 0.4(2) . .
C15 S4 C18 C17 -0.65(15) . .
C15 S4 C18 C19 -179.39(15) . .
